data_2237400
loop_
_publ_author_name
'Farrukh, Muhammad A.'
'Mohamed, Shaaban K.'
'Ahmed, Maqsood'
'Marzouk, Adel A.'
'El-Moghazy, Samir M.'

_publ_section_title
;
 4-[5-(4-Chlorophenyl)-3-methyl-1<i>H</i>-pyrazol-1-yl]benzenesulfonamide
;
_journal_issue 2
_journal_name_full 'Acta Crystallographica Section E'
_journal_page_first o295
_journal_page_last o296
_journal_paper_doi 10.1107/S1600536813002134
_journal_volume 69
_journal_year 2013
_chemical_formula_iupac 'C16 H14 Cl N3 O2 S'
_chemical_formula_moiety 'C16 H14 Cl N3 O2 S'
_chemical_formula_sum 'C16 H14 Cl N3 O2 S'
_chemical_formula_weight 347.81
_chemical_name_systematic
;
4-[5-(4-Chlorophenyl)-3-methyl-1<i>H</i>-pyrazol-1-yl]benzenesulfonamide
;
_space_group_IT_number 14
_symmetry_cell_setting monoclinic
_symmetry_space_group_name_Hall '-P 2ybc'
_symmetry_space_group_name_H-M 'P 1 21/c 1'
_atom_sites_solution_hydrogens geom
_atom_sites_solution_primary direct
_atom_sites_solution_secondary difmap
_audit_creation_method SHELXL-97
_cell_angle_alpha 90.000
_cell_angle_beta 91.016(5)
_cell_angle_gamma 90.000
_cell_formula_units_Z 4
_cell_length_a 15.878(5)
_cell_length_b 8.209(5)
_cell_length_c 12.953(5)
_cell_measurement_reflns_used 133
_cell_measurement_temperature 296(2)
_cell_measurement_theta_max 26.0
_cell_measurement_theta_min 2.7
_cell_volume 1688.1(13)
_computing_cell_refinement 'SAINT (Bruker, 2009)'
_computing_data_collection 'APEX2 (Bruker, 2009)'
_computing_data_reduction 'SAINT (Bruker, 2009)'
_computing_molecular_graphics 'ORTEP-3 (Farrugia, 2012) and Mercury (Macrae <i>et al.</i>, 2008)'
_computing_publication_material 'publCIF (Westrip, 2010)'
_computing_structure_refinement 'SHELXL97 (Sheldrick, 2008)'
_computing_structure_solution 'SIR92 (Altomare <i>et al.</i>, 1993)'
_diffrn_ambient_temperature 296(2)
_diffrn_measured_fraction_theta_full 0.999
_diffrn_measured_fraction_theta_max 0.999
_diffrn_measurement_device_type 'Bruker Kappa APEXII CCD'
_diffrn_measurement_method '\w and \f scans'
_diffrn_radiation_monochromator graphite
_diffrn_radiation_source 'fine-focus sealed tube'
_diffrn_radiation_type MoK\a
_diffrn_radiation_wavelength 0.71073
_diffrn_reflns_av_R_equivalents 0.0303
_diffrn_reflns_av_sigmaI/netI 0.0267
_diffrn_reflns_limit_h_max 19
_diffrn_reflns_limit_h_min -19
_diffrn_reflns_limit_k_max 10
_diffrn_reflns_limit_k_min -10
_diffrn_reflns_limit_l_max 16
_diffrn_reflns_limit_l_min -16
_diffrn_reflns_number 17257
_diffrn_reflns_theta_full 25.00
_diffrn_reflns_theta_max 26.41
_diffrn_reflns_theta_min 2.79
_diffrn_standards_number 0
_exptl_absorpt_coefficient_mu 0.362
_exptl_absorpt_correction_T_max 0.9377
_exptl_absorpt_correction_T_min 0.8900
_exptl_absorpt_correction_type analytical
_exptl_absorpt_process_details '(SADABS; Bruker, 2009)'
_exptl_crystal_colour Colourless
_exptl_crystal_density_diffrn 1.369
_exptl_crystal_density_method 'not measured'
_exptl_crystal_description Block
_exptl_crystal_F_000 720
_exptl_crystal_size_max 0.33
_exptl_crystal_size_mid 0.32
_exptl_crystal_size_min 0.18
_refine_diff_density_max 0.337
_refine_diff_density_min -0.327
_refine_ls_extinction_method none
_refine_ls_goodness_of_fit_ref 1.030
_refine_ls_hydrogen_treatment mixed
_refine_ls_matrix_type full
_refine_ls_number_parameters 217
_refine_ls_number_reflns 3462
_refine_ls_number_restraints 0
_refine_ls_restrained_S_all 1.030
_refine_ls_R_factor_all 0.0618
_refine_ls_R_factor_gt 0.0413
_refine_ls_shift/su_max 0.000
_refine_ls_shift/su_mean 0.000
_refine_ls_structure_factor_coef Fsqd
_refine_ls_weighting_details 'calc w=1/[\s^2^(Fo^2^)+(0.0506P)^2^+0.8701P] where P=(Fo^2^+2Fc^2^)/3'
_refine_ls_weighting_scheme calc
_refine_ls_wR_factor_gt 0.1019
_refine_ls_wR_factor_ref 0.1145
_reflns_number_gt 2594
_reflns_number_total 3462
_reflns_threshold_expression I>2\s(I)
_cod_data_source_file sj5296.cif
_cod_data_source_block I
_cod_original_sg_symbol_H-M 'P 21/c'
_cod_database_code 2237400
_cod_database_fobs_code 2237400

loop_
_symmetry_equiv_pos_as_xyz
'x, y, z'
'-x, y+1/2, -z+1/2'
'-x, -y, -z'
'x, -y-1/2, z-1/2'

loop_
_atom_site_type_symbol
_atom_site_label
_atom_site_fract_x
_atom_site_fract_y
_atom_site_fract_z
_atom_site_U_iso_or_equiv
_atom_site_adp_type
_atom_site_calc_flag
_atom_site_refinement_flags
_atom_site_occupancy
_atom_site_symmetry_multiplicity
S S1 0.62888(4) 0.52544(6) -0.26035(4) 0.03590(16) Uani d . 1 1
Cl Cl1 1.07396(5) 0.23198(14) 0.03417(10) 0.1065(4) Uani d . 1 1
O O1 0.70283(10) 0.5918(2) -0.30442(11) 0.0545(5) Uani d . 1 1
N N1 0.55446(14) 0.6528(2) -0.27978(14) 0.0381(4) Uani d . 1 1
N N3 0.62419(11) 0.5109(2) 0.25734(12) 0.0338(4) Uani d . 1 1
O O2 0.59721(12) 0.37105(18) -0.29389(11) 0.0551(5) Uani d . 1 1
N N2 0.68811(10) 0.4740(2) 0.19252(12) 0.0327(4) Uani d . 1 1
C C1 0.64780(13) 0.5101(2) -0.12544(14) 0.0316(4) Uani d . 1 1
C C3 0.72856(14) 0.5768(3) 0.02534(16) 0.0434(5) Uani d . 1 1
H H3 0.7738 0.6306 0.0567 0.052 Uiso calc R 1 1
C C6 0.59263(14) 0.4216(3) -0.06641(15) 0.0383(5) Uani d . 1 1
H H6 0.5465 0.3703 -0.0975 0.046 Uiso calc R 1 1
C C4 0.67440(13) 0.4873(2) 0.08368(14) 0.0311(4) Uani d . 1 1
C C11 0.83783(14) 0.3838(3) 0.19450(17) 0.0467(6) Uani d . 1 1
C C2 0.71592(14) 0.5872(3) -0.08065(16) 0.0429(5) Uani d . 1 1
H H2 0.7532 0.6457 -0.1210 0.051 Uiso calc R 1 1
C C5 0.60608(13) 0.4095(3) 0.03862(15) 0.0372(5) Uani d . 1 1
H H5 0.5694 0.3493 0.0788 0.045 Uiso calc R 1 1
C C9 0.65766(15) 0.4978(3) 0.35195(16) 0.0403(5) Uani d . 1 1
C C10 0.60555(18) 0.5323(3) 0.44406(17) 0.0550(7) Uani d . 1 1
H H10A 0.5507 0.5687 0.4219 0.082 Uiso calc R 1 1
H H10B 0.6322 0.6156 0.4851 0.082 Uiso calc R 1 1
H H10C 0.6002 0.4349 0.4844 0.082 Uiso calc R 1 1
C C7 0.76017(14) 0.4366(3) 0.24501(16) 0.0415(5) Uani d . 1 1
C C16 0.83766(17) 0.2553(4) 0.1266(3) 0.0688(8) Uani d . 1 1
H H16 0.7877 0.1994 0.1130 0.083 Uiso calc R 1 1
C C8 0.74152(15) 0.4516(3) 0.34751(17) 0.0506(6) Uani d . 1 1
H H8 0.7781 0.4341 0.4033 0.061 Uiso calc R 1 1
C C14 0.98314(17) 0.2900(4) 0.0978(3) 0.0676(8) Uani d . 1 1
C C12 0.91258(18) 0.4628(4) 0.2135(3) 0.0808(10) Uani d . 1 1
H H12 0.9143 0.5492 0.2599 0.097 Uiso calc R 1 1
C C15 0.91033(19) 0.2080(4) 0.0784(3) 0.0800(10) Uani d . 1 1
H H15 0.9095 0.1204 0.0329 0.096 Uiso calc R 1 1
C C13 0.98526(19) 0.4160(5) 0.1648(3) 0.0943(12) Uani d . 1 1
H H13 1.0355 0.4710 0.1781 0.113 Uiso calc R 1 1
H H2N1 0.5670(16) 0.747(3) -0.266(2) 0.050(8) Uiso d . 1 1
H H1N1 0.5061(18) 0.620(4) -0.265(2) 0.061(9) Uiso d . 1 1

loop_
_atom_site_aniso_label
_atom_site_aniso_U_11
_atom_site_aniso_U_22
_atom_site_aniso_U_33
_atom_site_aniso_U_12
_atom_site_aniso_U_13
_atom_site_aniso_U_23
S1 0.0498(3) 0.0367(3) 0.0213(2) 0.0057(2) 0.0010(2) -0.0004(2)
Cl1 0.0537(5) 0.1252(8) 0.1417(9) 0.0173(5) 0.0359(5) 0.0154(7)
O1 0.0500(10) 0.0833(12) 0.0304(8) 0.0055(9) 0.0090(7) 0.0095(8)
N1 0.0445(12) 0.0344(10) 0.0352(10) -0.0008(9) -0.0052(8) 0.0011(8)
N3 0.0408(10) 0.0353(9) 0.0254(8) 0.0006(7) 0.0019(7) 0.0009(7)
O2 0.0967(14) 0.0358(8) 0.0324(8) 0.0054(9) -0.0079(8) -0.0078(7)
N2 0.0359(9) 0.0379(9) 0.0241(8) -0.0004(7) -0.0012(7) 0.0010(7)
C1 0.0395(11) 0.0323(10) 0.0229(9) 0.0057(9) 0.0007(8) 0.0003(8)
C3 0.0409(12) 0.0568(14) 0.0322(11) -0.0150(10) -0.0038(9) 0.0033(10)
C6 0.0434(12) 0.0406(11) 0.0305(10) -0.0086(10) -0.0058(9) 0.0012(9)
C4 0.0369(11) 0.0330(10) 0.0235(9) 0.0028(8) -0.0006(8) 0.0011(8)
C11 0.0370(12) 0.0625(15) 0.0405(12) 0.0009(11) -0.0062(10) 0.0068(11)
C2 0.0423(12) 0.0556(14) 0.0309(11) -0.0108(11) 0.0035(9) 0.0075(10)
C5 0.0419(12) 0.0399(11) 0.0297(10) -0.0081(9) 0.0004(9) 0.0046(9)
C9 0.0529(14) 0.0426(12) 0.0255(10) -0.0081(10) -0.0005(9) 0.0010(9)
C10 0.0704(17) 0.0659(16) 0.0290(11) -0.0104(13) 0.0082(11) -0.0044(11)
C7 0.0388(12) 0.0524(13) 0.0331(11) -0.0018(10) -0.0069(9) 0.0033(10)
C16 0.0398(14) 0.078(2) 0.089(2) -0.0038(13) 0.0061(14) -0.0206(17)
C8 0.0510(14) 0.0721(17) 0.0284(11) -0.0033(12) -0.0110(10) 0.0048(11)
C14 0.0388(14) 0.083(2) 0.081(2) 0.0101(14) 0.0075(14) 0.0159(17)
C12 0.0460(16) 0.102(2) 0.095(2) -0.0116(16) -0.0052(16) -0.027(2)
C15 0.0517(18) 0.088(2) 0.100(3) 0.0071(16) 0.0087(17) -0.0284(19)
C13 0.0375(16) 0.111(3) 0.134(3) -0.0149(17) 0.0036(18) -0.018(3)

loop_
_atom_type_symbol
_atom_type_description
_atom_type_scat_dispersion_real
_atom_type_scat_dispersion_imag
_atom_type_scat_source
C C 0.0033 0.0016 'International Tables Vol C Tables 4.2.6.8 and 6.1.1.4'
H H 0.0000 0.0000 'International Tables Vol C Tables 4.2.6.8 and 6.1.1.4'
N N 0.0061 0.0033 'International Tables Vol C Tables 4.2.6.8 and 6.1.1.4'
O O 0.0106 0.0060 'International Tables Vol C Tables 4.2.6.8 and 6.1.1.4'
S S 0.1246 0.1234 'International Tables Vol C Tables 4.2.6.8 and 6.1.1.4'
Cl Cl 0.1484 0.1585 'International Tables Vol C Tables 4.2.6.8 and 6.1.1.4'

loop_
_geom_angle_atom_site_label_1
_geom_angle_atom_site_label_2
_geom_angle_atom_site_label_3
_geom_angle
O1 S1 O2 120.40(11)
O1 S1 N1 107.47(12)
O2 S1 N1 106.13(12)
O1 S1 C1 107.23(10)
O2 S1 C1 106.82(9)
N1 S1 C1 108.33(10)
S1 N1 H2N1 114.2(18)
S1 N1 H1N1 116(2)
H2N1 N1 H1N1 118(3)
C9 N3 N2 105.06(17)
C7 N2 N3 111.87(16)
C7 N2 C4 128.71(18)
N3 N2 C4 119.31(16)
C2 C1 C6 120.78(18)
C2 C1 S1 120.16(16)
C6 C1 S1 119.06(15)
C4 C3 C2 119.88(19)
C4 C3 H3 120.1
C2 C3 H3 120.1
C5 C6 C1 119.78(19)
C5 C6 H6 120.1
C1 C6 H6 120.1
C3 C4 C5 120.80(18)
C3 C4 N2 120.02(18)
C5 C4 N2 119.18(18)
C12 C11 C16 118.0(3)
C12 C11 C7 120.7(2)
C16 C11 C7 121.3(2)
C1 C2 C3 119.3(2)
C1 C2 H2 120.4
C3 C2 H2 120.4
C6 C5 C4 119.44(19)
C6 C5 H5 120.3
C4 C5 H5 120.3
N3 C9 C8 110.59(19)
N3 C9 C10 120.2(2)
C8 C9 C10 129.2(2)
C9 C10 H10A 109.5
C9 C10 H10B 109.5
H10A C10 H10B 109.5
C9 C10 H10C 109.5
H10A C10 H10C 109.5
H10B C10 H10C 109.5
N2 C7 C8 105.7(2)
N2 C7 C11 123.38(19)
C8 C7 C11 130.8(2)
C11 C16 C15 121.0(3)
C11 C16 H16 119.5
C15 C16 H16 119.5
C7 C8 C9 106.77(19)
C7 C8 H8 126.6
C9 C8 H8 126.6
C13 C14 C15 120.7(3)
C13 C14 Cl1 120.2(2)
C15 C14 Cl1 119.2(3)
C11 C12 C13 121.0(3)
C11 C12 H12 119.5
C13 C12 H12 119.5
C14 C15 C16 119.6(3)
C14 C15 H15 120.2
C16 C15 H15 120.2
C14 C13 C12 119.7(3)
C14 C13 H13 120.2
C12 C13 H13 120.2

loop_
_geom_bond_atom_site_label_1
_geom_bond_atom_site_label_2
_geom_bond_distance
S1 O1 1.4229(17)
S1 O2 1.4284(18)
S1 N1 1.594(2)
S1 C1 1.772(2)
Cl1 C14 1.740(3)
N1 H2N1 0.82(3)
N1 H1N1 0.84(3)
N3 C9 1.331(3)
N3 N2 1.363(2)
N2 C7 1.356(3)
N2 C4 1.427(2)
C1 C2 1.373(3)
C1 C6 1.380(3)
C3 C4 1.369(3)
C3 C2 1.387(3)
C3 H3 0.9300
C6 C5 1.377(3)
C6 H6 0.9300
C4 C5 1.380(3)
C11 C12 1.371(4)
C11 C16 1.373(4)
C11 C7 1.471(3)
C2 H2 0.9300
C5 H5 0.9300
C9 C8 1.387(3)
C9 C10 1.491(3)
C10 H10A 0.9600
C10 H10B 0.9600
C10 H10C 0.9600
C7 C8 1.371(3)
C16 C15 1.378(4)
C16 H16 0.9300
C8 H8 0.9300
C14 C13 1.351(5)
C14 C15 1.357(4)
C12 C13 1.379(4)
C12 H12 0.9300
C15 H15 0.9300
C13 H13 0.9300

loop_
_geom_hbond_atom_site_label_D
_geom_hbond_atom_site_label_H
_geom_hbond_atom_site_label_A
_geom_hbond_site_symmetry_A
_geom_hbond_distance_DH
_geom_hbond_distance_HA
_geom_hbond_distance_DA
_geom_hbond_angle_DHA
_geom_hbond_publ_flag
N1 H2N1 N3 4_575 0.82(2) 2.20(2) 3.010(3) 169(2) yes
N1 H1N1 N3 3_665 0.84(3) 2.33(3) 3.157(3) 167(3) yes
C5 H5 O2 4_566 0.9300 2.4800 3.169 131.00 yes
C3 H3 Cl1 3_765 0.9300 2.93 3.602 130.00 yes

loop_
_geom_torsion_atom_site_label_1
_geom_torsion_atom_site_label_2
_geom_torsion_atom_site_label_3
_geom_torsion_atom_site_label_4
_geom_torsion
C9 N3 N2 C7 0.7(2)
C9 N3 N2 C4 -175.84(17)
O1 S1 C1 C2 12.9(2)
O2 S1 C1 C2 143.19(18)
N1 S1 C1 C2 -102.9(2)
O1 S1 C1 C6 -167.96(17)
O2 S1 C1 C6 -37.6(2)
N1 S1 C1 C6 76.33(19)
C2 C1 C6 C5 -0.3(3)
S1 C1 C6 C5 -179.52(16)
C2 C3 C4 C5 -1.3(3)
C2 C3 C4 N2 178.9(2)
C7 N2 C4 C3 -48.5(3)
N3 N2 C4 C3 127.4(2)
C7 N2 C4 C5 131.7(2)
N3 N2 C4 C5 -52.5(3)
C6 C1 C2 C3 -0.7(3)
S1 C1 C2 C3 178.52(18)
C4 C3 C2 C1 1.5(4)
C1 C6 C5 C4 0.5(3)
C3 C4 C5 C6 0.3(3)
N2 C4 C5 C6 -179.87(19)
N2 N3 C9 C8 -0.6(2)
N2 N3 C9 C10 179.11(19)
N3 N2 C7 C8 -0.5(2)
C4 N2 C7 C8 175.7(2)
N3 N2 C7 C11 176.7(2)
C4 N2 C7 C11 -7.2(3)
C12 C11 C7 N2 126.0(3)
C16 C11 C7 N2 -53.5(4)
C12 C11 C7 C8 -57.6(4)
C16 C11 C7 C8 122.9(3)
C12 C11 C16 C15 -0.5(5)
C7 C11 C16 C15 179.0(3)
N2 C7 C8 C9 0.1(3)
C11 C7 C8 C9 -176.8(2)
N3 C9 C8 C7 0.4(3)
C10 C9 C8 C7 -179.3(2)
C16 C11 C12 C13 0.8(5)
C7 C11 C12 C13 -178.7(3)
C13 C14 C15 C16 0.9(6)
Cl1 C14 C15 C16 -178.5(3)
C11 C16 C15 C14 -0.3(5)
C15 C14 C13 C12 -0.5(6)
Cl1 C14 C13 C12 178.9(3)
C11 C12 C13 C14 -0.3(6)

loop_
_cod_related_entry_id
_cod_related_entry_database
_cod_related_entry_code
1 ChemSpider 15910061
